data_4341495
loop_
_publ_author_name
'Senchyk, Ganna A.'
'Lysenko, Andrey B.'
'Babaryk, Artem A.'
'Rusanov, Eduard B.'
'Krautscheid, Harald'
'Neves, Patr\'icia'
'Valente, Anabela A.'
'Gon\,calves, Isabel S'
'Kr\"amer, Karl W'
'Liu, Shi-Xia'
'Decurtins, Silvio'
'Domasevitch, Konstantin V.'

_publ_section_title
;
 Triazolyl-based copper-molybdate hybrids: from composition space diagram
 to magnetism and catalytic performance.
;
_journal_issue 19
_journal_name_full 'Inorganic chemistry'
_journal_page_first 10112
_journal_page_last 10121
_journal_paper_doi 10.1021/ic5009736
_journal_volume 53
_journal_year 2014
_chemical_formula_moiety '(C28 H36 Cu4 Mo3 N12 O13), 7.5(H2 O)'
_chemical_formula_sum 'C28 H51 Cu4 Mo3 N12 O20.5'
_chemical_formula_weight 1425.79
_chemical_name_systematic
;
Poly[bis-[1,3-di(1,2,4-triazol-4-yl)adamantane]-mu4-oxido-
tetracopper(II) tris-molybdate(VI)], 7.5 hydrate
;
_space_group_IT_number 58
_space_group_name_Hall '-P 2 2n'
_symmetry_cell_setting orthorhombic
_symmetry_Int_Tables_number 58
_symmetry_space_group_name_Hall '-P 2 2n'
_symmetry_space_group_name_H-M 'P n n m'
_atom_sites_solution_hydrogens geom
_atom_sites_solution_primary direct
_atom_sites_solution_secondary difmap
_audit_creation_method SHELXL-97
_cell_angle_alpha 90.00
_cell_angle_beta 90.00
_cell_angle_gamma 90.00
_cell_formula_units_Z 4
_cell_length_a 16.3312(12)
_cell_length_b 22.4553(14)
_cell_length_c 12.4140(7)
_cell_measurement_reflns_used 15936
_cell_measurement_temperature 296(2)
_cell_measurement_theta_max 25.35
_cell_measurement_theta_min 3.17
_cell_volume 4552.5(5)
_computing_cell_refinement 'SAINT (Bruker, 2008)'
_computing_data_collection 'APEX2 (Bruker, 2008)'
_computing_data_reduction 'SAINT (Bruker, 2008)'
_computing_molecular_graphics 'Diamond 2.1e (Brandenburg, 1999)'
_computing_publication_material 'WinGX 1.70.01 (Farrugia, 1999)'
_computing_structure_refinement 'SHELXL-97 (Sheldrick, 2008)'
_computing_structure_solution 'SHELXS-97 (Sheldrick, 2008)'
_diffrn_ambient_temperature 296(2)
_diffrn_measured_fraction_theta_full 0.977
_diffrn_measured_fraction_theta_max 0.977
_diffrn_measurement_device_type 'Bruker APEX2 area-detector diffractometer'
_diffrn_measurement_method '\w scans'
_diffrn_radiation_monochromator graphite
_diffrn_radiation_source 'fine-focus sealed tube'
_diffrn_radiation_type MoK\a
_diffrn_radiation_wavelength 0.71073
_diffrn_reflns_av_R_equivalents 0.1209
_diffrn_reflns_av_sigmaI/netI 0.1338
_diffrn_reflns_limit_h_max 16
_diffrn_reflns_limit_h_min -19
_diffrn_reflns_limit_k_max 27
_diffrn_reflns_limit_k_min -22
_diffrn_reflns_limit_l_max 12
_diffrn_reflns_limit_l_min -14
_diffrn_reflns_number 15936
_diffrn_reflns_theta_full 25.35
_diffrn_reflns_theta_max 25.35
_diffrn_reflns_theta_min 3.17
_diffrn_standards_decay_% 0
_exptl_absorpt_coefficient_mu 2.722
_exptl_absorpt_correction_T_max 0.9476
_exptl_absorpt_correction_T_min 0.6121
_exptl_absorpt_correction_type numerical
_exptl_absorpt_process_details 'face indexed (SADABS; Bruker, 2008)'
_exptl_crystal_colour green
_exptl_crystal_density_diffrn 2.080
_exptl_crystal_density_method 'not measured'
_exptl_crystal_description prism
_exptl_crystal_F_000 2836
_exptl_crystal_size_max 0.20
_exptl_crystal_size_mid 0.20
_exptl_crystal_size_min 0.02
_refine_diff_density_max 0.988
_refine_diff_density_min -1.155
_refine_diff_density_rms 0.158
_refine_ls_extinction_coef 0.0015(2)
_refine_ls_extinction_expression Fc^*^=kFc[1+0.001xFc^2^\l^3^/sin(2\q)]^-1/4^
_refine_ls_extinction_method SHELXL
_refine_ls_goodness_of_fit_ref 1.048
_refine_ls_hydrogen_treatment constr
_refine_ls_matrix_type full
_refine_ls_number_parameters 361
_refine_ls_number_reflns 4280
_refine_ls_number_restraints 1
_refine_ls_restrained_S_all 1.048
_refine_ls_R_factor_all 0.1538
_refine_ls_R_factor_gt 0.0651
_refine_ls_shift/su_max 0.000
_refine_ls_shift/su_mean 0.000
_refine_ls_structure_factor_coef Fsqd
_refine_ls_weighting_details 'calc w=1/[\s^2^(Fo^2^)+(0.0269P)^2^+49.4839P] where P=(Fo^2^+2Fc^2^)/3'
_refine_ls_weighting_scheme calc
_refine_ls_wR_factor_gt 0.1259
_refine_ls_wR_factor_ref 0.1551
_reflns_number_gt 2248
_reflns_number_total 4280
_reflns_threshold_expression >2sigma(I)
_cod_data_source_file ic5009736_si_002.cif
_cod_data_source_block (2)
_cod_depositor_comments
;
The following automatic conversions were performed:

data name '_iucr_refine_instruction_details' was replaced with
'_iucr_refine_instructions_details' as specified in the replacement
file 'data/replacement-values/replacement_tags.lst'.

Automatic conversion script
Id: cif_correct_tags 9268 2022-04-12 08:56:07Z antanas 
;
_cod_original_formula_sum 'C28 H51 Cu4 Mo3 N12 O20.50'
_cod_database_code 4341495

loop_
_symmetry_equiv_pos_as_xyz
'x, y, z'
'-x, -y, z'
'-x+1/2, y+1/2, -z+1/2'
'x+1/2, -y+1/2, -z+1/2'
'-x, -y, -z'
'x, y, -z'
'x-1/2, -y-1/2, z-1/2'
'-x-1/2, y-1/2, z-1/2'

loop_
_atom_site_label
_atom_site_type_symbol
_atom_site_fract_x
_atom_site_fract_y
_atom_site_fract_z
_atom_site_U_iso_or_equiv
_atom_site_adp_type
_atom_site_occupancy
_atom_site_symmetry_multiplicity
_atom_site_calc_flag
_atom_site_refinement_flags
Cu1 Cu 0.16683(7) 0.48484(6) 0.11534(10) 0.0300(4) Uani 1 1 d .
Cu2 Cu 0.33258(10) 0.42606(7) 0.0000 0.0211(4) Uani 1 2 d S
Cu3 Cu 0.32264(10) 0.55704(8) 0.0000 0.0248(5) Uani 1 2 d S
Mo1 Mo -0.01022(14) 0.42770(11) 0.0000 0.0198(6) Uani 0.50 2 d SP
Mo2 Mo 0.0000 0.5000 0.29870(13) 0.0459(9) Uani 0.846(6) 2 d SP
Mo2A Mo -0.0108(7) 0.4467(6) 0.2388(9) 0.031(5) Uani 0.077(3) 1 d P
Mo3 Mo 0.48648(7) 0.66917(6) 0.0000 0.0329(4) Uani 1 2 d S
Mo4 Mo 0.5000 0.5000 0.1237(2) 0.0228(6) Uani 0.50 2 d SPD
O1 O 0.2482(5) 0.4882(4) 0.0000 0.022(2) Uani 1 2 d S
O2 O 0.0911(10) 0.4613(9) 0.0000 0.026(5) Uani 0.50 2 d SP
O3 O -0.0916(12) 0.4820(10) 0.0000 0.040(6) Uani 0.50 2 d SP
O4 O -0.0186(8) 0.3829(6) 0.1125(12) 0.035(4) Uani 0.50 1 d P
O6 O 0.0813(5) 0.4774(4) 0.2209(9) 0.072(3) Uani 1 1 d .
O7 O 0.0348(7) 0.5593(9) 0.3751(10) 0.153(8) Uani 1 1 d .
O8 O 0.4030(6) 0.6205(4) 0.0000 0.036(3) Uani 1 2 d S
O9 O 0.5792(6) 0.6316(5) 0.0000 0.035(3) Uani 1 2 d S
O10 O 0.4821(6) 0.7109(5) -0.1173(11) 0.098(4) Uani 1 1 d .
O11 O 0.4132(6) 0.4957(6) 0.0349(9) 0.036(5) Uani 0.50 1 d PD
O12 O 0.5053(9) 0.4374(6) 0.2022(11) 0.038(4) Uani 0.50 1 d P
N1 N 0.2300(5) 0.4165(4) 0.1944(8) 0.031(2) Uani 1 1 d .
N2 N 0.3053(5) 0.4002(4) 0.1504(7) 0.025(2) Uani 1 1 d .
N3 N 0.2887(4) 0.3540(4) 0.3043(7) 0.025(2) Uani 1 1 d .
N4 N 0.2162(5) 0.5594(4) 0.1903(7) 0.033(2) Uani 1 1 d .
N5 N 0.2884(5) 0.5820(4) 0.1487(8) 0.030(2) Uani 1 1 d .
N6 N 0.2665(5) 0.6253(4) 0.3024(7) 0.025(2) Uani 1 1 d .
C1 C 0.2211(6) 0.3882(5) 0.2832(9) 0.026(2) Uani 1 1 d .
H1 H 0.1751 0.3905 0.3271 0.032 Uiso 1 1 calc R
C2 C 0.3389(6) 0.3630(4) 0.2189(8) 0.023(2) Uani 1 1 d .
H2 H 0.3899 0.3453 0.2100 0.028 Uiso 1 1 calc R
C3 C 0.3006(6) 0.3151(4) 0.4013(9) 0.022(2) Uani 1 1 d .
C4 C 0.2346(6) 0.2668(4) 0.4008(9) 0.028(3) Uani 1 1 d .
H4A H 0.1808 0.2851 0.4001 0.033 Uiso 1 1 calc R
H4B H 0.2399 0.2425 0.3366 0.033 Uiso 1 1 calc R
C5 C 0.2435(9) 0.2281(6) 0.5000 0.024(3) Uani 1 2 d S
H5 H 0.2016 0.1969 0.5000 0.029 Uiso 1 2 calc SR
C6 C 0.3305(10) 0.1997(6) 0.5000 0.032(4) Uani 1 2 d S
H6 H 0.3367 0.1750 0.5633 0.039 Uiso 1 1 d .
C7 C 0.3939(8) 0.2489(7) 0.5000 0.028(4) Uani 1 2 d S
H7 H 0.4485 0.2307 0.5000 0.034 Uiso 1 2 calc SR
C8 C 0.3854(6) 0.2872(4) 0.4001(9) 0.026(2) Uani 1 1 d .
H8A H 0.3923 0.2631 0.3359 0.031 Uiso 1 1 calc R
H8B H 0.4270 0.3181 0.4000 0.031 Uiso 1 1 calc R
C9 C 0.2906(8) 0.3539(6) 0.5000 0.023(3) Uani 1 2 d S
H9A H 0.3315 0.3852 0.5000 0.027 Uiso 1 2 calc SR
H9B H 0.2368 0.3722 0.5000 0.027 Uiso 1 2 calc SR
C10 C 0.2046(7) 0.5868(6) 0.2846(11) 0.045(3) Uani 1 1 d .
H10 H 0.1606 0.5803 0.3308 0.054 Uiso 1 1 calc R
C11 C 0.3167(6) 0.6211(5) 0.2177(8) 0.024(2) Uani 1 1 d .
H11 H 0.3647 0.6428 0.2090 0.029 Uiso 1 1 calc R
C12 C 0.2738(6) 0.6648(5) 0.3999(9) 0.028(2) Uani 1 1 d .
C13 C 0.2028(7) 0.7094(5) 0.3999(10) 0.037(3) Uani 1 1 d .
H13A H 0.2051 0.7337 0.3355 0.044 Uiso 1 1 calc R
H13B H 0.1511 0.6882 0.4004 0.044 Uiso 1 1 calc R
C14 C 0.2095(11) 0.7488(8) 0.5000 0.045(5) Uani 1 2 d S
H14 H 0.1645 0.7777 0.5000 0.054 Uiso 1 2 calc SR
C15 C 0.2913(12) 0.7822(8) 0.5000 0.049(5) Uani 1 2 d S
H15 H 0.2951 0.8072 0.4367 0.059 Uiso 1 1 d .
C16 C 0.3614(9) 0.7360(7) 0.5000 0.031(4) Uani 1 2 d S
H16 H 0.4139 0.7572 0.5000 0.037 Uiso 1 2 calc SR
C17 C 0.3556(6) 0.6983(5) 0.3972(9) 0.031(3) Uani 1 1 d .
H17A H 0.3582 0.7237 0.3341 0.037 Uiso 1 1 calc R
H17B H 0.4007 0.6702 0.3941 0.037 Uiso 1 1 calc R
C18 C 0.2680(8) 0.6257(7) 0.5000 0.029(4) Uani 1 2 d S
H18A H 0.2163 0.6043 0.5000 0.035 Uiso 1 2 calc SR
H18B H 0.3121 0.5967 0.5000 0.035 Uiso 1 2 calc SR
O1W O 0.0843(7) 0.3770(6) 0.5000 0.057(3) Uani 1 2 d S
O2W O 0.1652(11) 0.4911(6) 0.5000 0.098(5) Uani 1 2 d S
O3W O 0.0371(12) 0.3185(8) 0.7129(17) 0.161(6) Uiso 1 1 d .
O4W O 0.332(2) 0.4921(15) 0.607(3) 0.148(11) Uiso 0.50 1 d P
O5W O 0.5000 0.5000 0.688(3) 0.083(9) Uiso 0.50 2 d SP
O6W O 0.470(2) 0.4278(13) 0.606(3) 0.131(10) Uiso 0.50 1 d P
O7W O 0.542(2) 0.4333(13) 0.592(3) 0.126(10) Uiso 0.50 1 d P

loop_
_atom_site_aniso_label
_atom_site_aniso_U_11
_atom_site_aniso_U_22
_atom_site_aniso_U_33
_atom_site_aniso_U_23
_atom_site_aniso_U_13
_atom_site_aniso_U_12
Cu1 0.0126(6) 0.0360(8) 0.0415(8) -0.0018(6) 0.0071(6) -0.0002(6)
Cu2 0.0118(8) 0.0302(10) 0.0214(10) 0.000 0.000 0.0022(7)
Cu3 0.0133(9) 0.0320(10) 0.0291(11) 0.000 0.000 -0.0039(7)
Mo1 0.0128(11) 0.0276(13) 0.0191(13) 0.000 0.000 -0.0017(10)
Mo2 0.0108(8) 0.107(2) 0.0203(10) 0.000 0.000 0.0011(9)
Mo2A 0.021(6) 0.054(9) 0.018(7) -0.003(6) -0.002(5) 0.001(6)
Mo3 0.0110(6) 0.0235(7) 0.0641(10) 0.000 0.000 -0.0008(5)
Mo4 0.0134(11) 0.0221(13) 0.0330(14) 0.000 0.000 -0.0009(10)
O1 0.013(4) 0.029(5) 0.026(5) 0.000 0.000 -0.004(4)
O2 0.012(10) 0.035(13) 0.029(12) 0.000 0.000 -0.010(9)
O3 0.017(10) 0.037(14) 0.066(16) 0.000 0.000 0.000(9)
O4 0.029(8) 0.036(8) 0.038(9) 0.026(7) -0.018(7) -0.029(7)
O6 0.041(5) 0.074(6) 0.100(8) 0.006(6) 0.040(5) 0.009(5)
O7 0.074(8) 0.31(2) 0.072(8) -0.110(11) 0.037(7) -0.091(11)
O8 0.028(6) 0.038(6) 0.041(7) 0.000 0.000 -0.006(5)
O9 0.018(5) 0.050(7) 0.037(7) 0.000 0.000 0.007(5)
O10 0.056(6) 0.086(7) 0.152(11) 0.081(8) -0.013(7) -0.001(6)
O11 0.021(6) 0.024(6) 0.062(15) 0.000(7) -0.014(6) 0.000(5)
O12 0.045(9) 0.036(8) 0.033(8) 0.013(7) -0.001(8) -0.012(7)
N1 0.012(4) 0.035(5) 0.045(7) -0.009(5) 0.007(4) 0.002(4)
N2 0.017(4) 0.039(5) 0.020(5) -0.004(4) 0.011(4) -0.002(4)
N3 0.014(4) 0.037(5) 0.024(5) -0.004(4) 0.008(4) 0.001(4)
N4 0.038(5) 0.042(6) 0.018(5) 0.009(4) 0.009(4) -0.005(4)
N5 0.024(5) 0.027(5) 0.039(6) 0.003(5) 0.001(4) -0.005(4)
N6 0.017(4) 0.038(5) 0.020(5) -0.010(4) -0.004(4) -0.006(4)
C1 0.023(5) 0.047(7) 0.010(6) 0.003(5) 0.005(4) 0.000(5)
C2 0.010(4) 0.030(5) 0.030(6) 0.004(5) 0.004(4) 0.003(4)
C3 0.018(5) 0.025(5) 0.024(6) 0.003(5) 0.008(4) -0.005(4)
C4 0.019(5) 0.030(6) 0.033(7) -0.009(5) 0.003(5) -0.006(4)
C5 0.029(8) 0.029(8) 0.013(8) 0.000 0.000 -0.006(6)
C6 0.048(10) 0.030(8) 0.019(9) 0.000 0.000 -0.004(8)
C7 0.017(7) 0.036(9) 0.032(10) 0.000 0.000 0.004(6)
C8 0.022(5) 0.029(6) 0.027(7) -0.006(5) -0.004(5) 0.007(4)
C9 0.021(7) 0.030(8) 0.016(8) 0.000 0.000 0.000(6)
C10 0.034(6) 0.063(8) 0.039(8) -0.004(7) 0.018(6) -0.023(6)
C11 0.016(5) 0.035(6) 0.023(6) -0.003(5) 0.012(4) -0.002(4)
C12 0.022(5) 0.037(6) 0.026(6) -0.002(5) -0.003(5) 0.001(5)
C13 0.028(6) 0.052(7) 0.030(7) 0.003(6) 0.001(5) 0.011(5)
C14 0.051(11) 0.044(10) 0.040(12) 0.000 0.000 0.021(9)
C15 0.054(12) 0.042(11) 0.050(13) 0.000 0.000 0.007(9)
C16 0.030(8) 0.028(8) 0.035(10) 0.000 0.000 0.001(7)
C17 0.031(6) 0.032(6) 0.030(7) 0.004(5) 0.002(5) 0.000(5)
C18 0.012(7) 0.038(9) 0.037(10) 0.000 0.000 -0.010(6)
O1W 0.037(7) 0.089(10) 0.044(8) 0.000 0.000 -0.002(7)
O2W 0.104(13) 0.059(9) 0.129(14) 0.000 0.000 -0.020(9)

loop_
_atom_type_symbol
_atom_type_description
_atom_type_scat_dispersion_real
_atom_type_scat_dispersion_imag
_atom_type_scat_source
C C 0.0033 0.0016 'International Tables Vol C Tables 4.2.6.8 and 6.1.1.4'
H H 0.0000 0.0000 'International Tables Vol C Tables 4.2.6.8 and 6.1.1.4'
N N 0.0061 0.0033 'International Tables Vol C Tables 4.2.6.8 and 6.1.1.4'
O O 0.0106 0.0060 'International Tables Vol C Tables 4.2.6.8 and 6.1.1.4'
Cu Cu 0.3201 1.2651 'International Tables Vol C Tables 4.2.6.8 and 6.1.1.4'
Mo Mo -1.6832 0.6857 'International Tables Vol C Tables 4.2.6.8 and 6.1.1.4'

loop_
_geom_angle_atom_site_label_1
_geom_angle_atom_site_label_2
_geom_angle_atom_site_label_3
_geom_angle
_geom_angle_site_symmetry_1
_geom_angle_site_symmetry_3
O6 Cu1 O1 175.2(4) . .
O6 Cu1 O2 90.9(5) . .
O1 Cu1 O2 84.5(4) . .
O6 Cu1 O3 94.2(5) . 5_565
O1 Cu1 O3 83.1(5) . 5_565
O2 Cu1 O3 37.1(7) . 5_565
O6 Cu1 N4 92.7(4) . .
O1 Cu1 N4 91.9(3) . .
O2 Cu1 N4 142.0(6) . .
O3 Cu1 N4 104.8(6) 5_565 .
O6 Cu1 N1 88.5(4) . .
O1 Cu1 N1 92.1(3) . .
O2 Cu1 N1 117.1(6) . .
O3 Cu1 N1 154.0(6) 5_565 .
N4 Cu1 N1 100.9(3) . .
O9 Cu2 O1 176.6(4) 5_665 .
O9 Cu2 N2 88.4(3) 5_665 6
O1 Cu2 N2 92.9(3) . 6
O9 Cu2 N2 88.4(3) 5_665 .
O1 Cu2 N2 92.9(3) . .
N2 Cu2 N2 137.2(5) 6 .
O9 Cu2 O11 91.8(4) 5_665 .
O1 Cu2 O11 84.8(4) . .
N2 Cu2 O11 123.3(4) 6 .
N2 Cu2 O11 99.4(4) . .
O9 Cu2 O11 91.8(4) 5_665 6
O1 Cu2 O11 84.8(4) . 6
N2 Cu2 O11 99.4(4) 6 6
N2 Cu2 O11 123.3(4) . 6
O8 Cu3 O1 175.5(4) . .
O8 Cu3 N5 89.1(3) . .
O1 Cu3 N5 92.7(3) . .
O8 Cu3 N5 89.1(3) . 6
O1 Cu3 N5 92.7(3) . 6
N5 Cu3 N5 133.6(5) . 6
O8 Cu3 O11 90.3(4) . .
O1 Cu3 O11 85.3(4) . .
N5 Cu3 O11 101.1(4) . .
N5 Cu3 O11 125.3(4) 6 .
O8 Cu3 O11 90.3(4) . 6
O1 Cu3 O11 85.3(4) . 6
N5 Cu3 O11 125.3(4) . 6
N5 Cu3 O11 101.1(4) 6 6
O4 Mo1 O4 108.0(10) 6 .
O4 Mo1 O3 109.6(6) 6 .
O4 Mo1 O3 109.6(6) . .
O4 Mo1 O2 108.3(5) 6 .
O4 Mo1 O2 108.3(5) . .
O3 Mo1 O2 113.0(8) . .
O6 Mo2 O6 111.6(7) 2_565 .
O6 Mo2 O7 109.5(7) 2_565 .
O6 Mo2 O7 106.4(5) . .
O6 Mo2 O7 106.4(5) 2_565 2_565
O6 Mo2 O7 109.5(7) . 2_565
O7 Mo2 O7 113.6(11) . 2_565
O9 Mo3 O10 107.4(4) . .
O9 Mo3 O10 107.4(4) . 6
O10 Mo3 O10 114.4(9) . 6
O9 Mo3 O8 112.2(5) . .
O10 Mo3 O8 107.8(4) . .
O10 Mo3 O8 107.8(4) 6 .
O12 Mo4 O12 110.7(10) . 2_665
O12 Mo4 O11 110.2(6) . .
O12 Mo4 O11 110.6(7) 2_665 .
O12 Mo4 O11 110.6(7) . 2_665
O12 Mo4 O11 110.2(6) 2_665 2_665
O11 Mo4 O11 104.3(8) . 2_665
Cu1 O1 Cu1 94.1(4) 6 .
Cu1 O1 Cu2 116.8(3) 6 .
Cu1 O1 Cu2 116.8(3) . .
Cu1 O1 Cu3 116.8(3) 6 .
Cu1 O1 Cu3 116.8(3) . .
Cu2 O1 Cu3 97.2(4) . .
O3 O2 Mo1 114.9(15) 5_565 .
O3 O2 Cu1 74.1(9) 5_565 .
Mo1 O2 Cu1 133.2(4) . .
O3 O2 Cu1 74.1(9) 5_565 6
Mo1 O2 Cu1 133.2(4) . 6
Cu1 O2 Cu1 93.6(7) . 6
O2 O3 Mo1 132.1(16) 5_565 .
O2 O3 Cu1 68.7(9) 5_565 2_565
Mo1 O3 Cu1 134.0(5) . 2_565
O2 O3 Cu1 68.7(9) 5_565 5_565
Mo1 O3 Cu1 134.0(5) . 5_565
Cu1 O3 Cu1 89.8(8) 2_565 5_565
Mo2 O6 Cu1 156.7(6) . .
Mo3 O8 Cu3 171.4(6) . .
Mo3 O9 Cu2 167.1(7) . 5_665
O11 O11 Mo4 127.9(4) 6 .
O11 O11 Cu3 77.9(3) 6 .
Mo4 O11 Cu3 131.1(7) . .
Mo4 O11 Cu2 131.5(7) . .
Cu3 O11 Cu2 90.2(3) . .
Cu3 O11 Mo4 102.8(5) . 5_665
Cu2 O11 Mo4 103.3(5) . 5_665
C1 N1 N2 107.8(8) . .
C1 N1 Cu1 135.4(7) . .
N2 N1 Cu1 116.4(7) . .
C2 N2 N1 106.4(8) . .
C2 N2 Cu2 134.0(7) . .
N1 N2 Cu2 119.0(7) . .
C2 N3 C1 104.7(8) . .
C2 N3 C3 129.5(8) . .
C1 N3 C3 125.8(8) . .
C10 N4 N5 106.2(9) . .
C10 N4 Cu1 135.1(7) . .
N5 N4 Cu1 117.3(7) . .
C11 N5 N4 107.6(8) . .
C11 N5 Cu3 133.5(7) . .
N4 N5 Cu3 118.5(7) . .
C11 N6 C10 106.6(9) . .
C11 N6 C12 128.7(8) . .
C10 N6 C12 124.7(9) . .
N1 C1 N3 110.6(9) . .
N1 C1 H1 124.7 . .
N3 C1 H1 124.7 . .
N2 C2 N3 110.5(8) . .
N2 C2 H2 124.8 . .
N3 C2 H2 124.8 . .
N3 C3 C9 107.5(8) . .
N3 C3 C8 110.5(7) . .
C9 C3 C8 110.1(9) . .
N3 C3 C4 108.6(8) . .
C9 C3 C4 109.6(9) . .
C8 C3 C4 110.5(8) . .
C5 C4 C3 109.6(9) . .
C5 C4 H4A 109.7 . .
C3 C4 H4A 109.7 . .
C5 C4 H4B 109.7 . .
C3 C4 H4B 109.7 . .
H4A C4 H4B 108.2 . .
C4 C5 C4 108.8(12) . 6_556
C4 C5 C6 108.9(8) . .
C4 C5 C6 108.9(8) 6_556 .
C4 C5 H5 110.1 . .
C4 C5 H5 110.1 6_556 .
C6 C5 H5 110.1 . .
C7 C6 C5 109.0(12) . .
C7 C6 H6 110.2 . .
C5 C6 H6 109.4 . .
C6 C7 C8 110.6(8) . .
C6 C7 C8 110.6(8) . 6_556
C8 C7 C8 109.7(12) . 6_556
C6 C7 H7 108.6 . .
C8 C7 H7 108.6 . .
C8 C7 H7 108.6 6_556 .
C7 C8 C3 108.0(9) . .
C7 C8 H8A 110.1 . .
C3 C8 H8A 110.1 . .
C7 C8 H8B 110.1 . .
C3 C8 H8B 110.1 . .
H8A C8 H8B 108.4 . .
C3 C9 C3 108.3(11) 6_556 .
C3 C9 H9A 110.0 6_556 .
C3 C9 H9A 110.0 . .
C3 C9 H9B 110.0 6_556 .
C3 C9 H9B 110.0 . .
H9A C9 H9B 108.4 . .
N4 C10 N6 109.4(9) . .
N4 C10 H10 125.3 . .
N6 C10 H10 125.3 . .
N5 C11 N6 110.2(9) . .
N5 C11 H11 124.9 . .
N6 C11 H11 124.9 . .
N6 C12 C18 108.0(8) . .
N6 C12 C13 109.0(8) . .
C18 C12 C13 109.2(10) . .
N6 C12 C17 109.9(8) . .
C18 C12 C17 110.8(9) . .
C13 C12 C17 109.8(9) . .
C14 C13 C12 108.9(10) . .
C14 C13 H13A 109.9 . .
C12 C13 H13A 109.9 . .
C14 C13 H13B 109.9 . .
C12 C13 H13B 109.9 . .
H13A C13 H13B 108.3 . .
C13 C14 C13 108.7(14) 6_556 .
C13 C14 C15 110.2(9) 6_556 .
C13 C14 C15 110.2(9) . .
C13 C14 H14 109.3 6_556 .
C13 C14 H14 109.3 . .
C15 C14 H14 109.3 . .
C14 C15 C16 108.6(13) . .
C14 C15 H15 109.9 . .
C16 C15 H15 110.0 . .
C17 C16 C17 112.5(12) 6_556 .
C17 C16 C15 108.9(8) 6_556 .
C17 C16 C15 108.9(8) . .
C17 C16 H16 108.8 6_556 .
C17 C16 H16 108.8 . .
C15 C16 H16 108.8 . .
C12 C17 C16 107.9(9) . .
C12 C17 H17A 110.1 . .
C16 C17 H17A 110.1 . .
C12 C17 H17B 110.1 . .
C16 C17 H17B 110.1 . .
H17A C17 H17B 108.4 . .
C12 C18 C12 109.1(12) 6_556 .
C12 C18 H18A 109.9 6_556 .
C12 C18 H18A 109.9 . .
C12 C18 H18B 109.9 6_556 .
C12 C18 H18B 109.9 . .
H18A C18 H18B 108.3 . .

loop_
_geom_bond_atom_site_label_1
_geom_bond_atom_site_label_2
_geom_bond_distance
_geom_bond_site_symmetry_2
Cu1 O6 1.924(9) .
Cu1 O1 1.955(6) .
Cu1 O2 1.964(12) .
Cu1 O3 2.028(14) 5_565
Cu1 N4 2.078(10) .
Cu1 N1 2.093(9) .
Cu1 Cu1 2.864(3) 6
Cu2 O9 1.938(10) 5_665
Cu2 O1 1.960(9) .
Cu2 N2 2.005(8) 6
Cu2 N2 2.005(8) .
Cu2 O11 2.091(11) .
Cu2 O11 2.091(11) 6
Cu2 Cu3 2.946(2) .
Cu3 O8 1.938(10) .
Cu3 O1 1.966(9) .
Cu3 N5 2.009(9) .
Cu3 N5 2.009(9) 6
Cu3 O11 2.067(11) .
Cu3 O11 2.067(11) 6
Mo1 O4 1.726(13) 6
Mo1 O4 1.726(13) .
Mo1 O3 1.80(2) .
Mo1 O2 1.819(17) .
Mo2 O6 1.718(8) 2_565
Mo2 O6 1.718(8) .
Mo2 O7 1.732(14) .
Mo2 O7 1.732(14) 2_565
Mo3 O9 1.733(10) .
Mo3 O10 1.733(11) .
Mo3 O10 1.733(11) 6
Mo3 O8 1.746(10) .
Mo4 O12 1.712(13) .
Mo4 O12 1.712(13) 2_665
Mo4 O11 1.798(8) .
Mo4 O11 1.798(8) 2_665
N1 C1 1.281(13) .
N1 N2 1.394(10) .
N2 C2 1.312(12) .
N3 C2 1.355(12) .
N3 C1 1.369(12) .
N3 C3 1.500(13) .
N4 C10 1.336(15) .
N4 N5 1.383(11) .
N5 C11 1.311(13) .
N6 C11 1.336(13) .
N6 C10 1.350(13) .
N6 C12 1.505(14) .
C1 H1 0.9300 .
C2 H2 0.9300 .
C3 C9 1.513(13) .
C3 C8 1.520(13) .
C3 C4 1.529(13) .
C4 C5 1.514(14) .
C4 H4A 0.9700 .
C4 H4B 0.9700 .
C5 C4 1.514(14) 6_556
C5 C6 1.56(2) .
C5 H5 0.9800 .
C6 C7 1.51(2) .
C6 H6 0.9673 .
C7 C8 1.516(14) .
C7 C8 1.516(14) 6_556
C7 H7 0.9800 .
C8 H8A 0.9700 .
C8 H8B 0.9700 .
C9 C3 1.513(13) 6_556
C9 H9A 0.9700 .
C9 H9B 0.9700 .
C10 H10 0.9300 .
C11 H11 0.9300 .
C12 C18 1.525(14) .
C12 C13 1.531(14) .
C12 C17 1.533(14) .
C13 C14 1.530(16) .
C13 H13A 0.9700 .
C13 H13B 0.9700 .
C14 C13 1.530(16) 6_556
C14 C15 1.53(3) .
C14 H14 0.9800 .
C15 C16 1.54(2) .
C15 H15 0.9685 .
C16 C17 1.535(14) 6_556
C16 C17 1.535(14) .
C16 H16 0.9800 .
C17 H17A 0.9700 .
C17 H17B 0.9700 .
C18 C12 1.525(14) 6_556
C18 H18A 0.9700 .
C18 H18B 0.9700 .

loop_
_geom_torsion_atom_site_label_1
_geom_torsion_atom_site_label_2
_geom_torsion_atom_site_label_3
_geom_torsion_atom_site_label_4
_geom_torsion
_geom_torsion_site_symmetry_1
_geom_torsion_site_symmetry_4
O2 Cu1 O1 Cu1 13.5(6) . 6
O3 Cu1 O1 Cu1 -23.8(7) 5_565 6
N4 Cu1 O1 Cu1 -128.5(4) . 6
N1 Cu1 O1 Cu1 130.5(4) . 6
O2 Cu1 O1 Cu2 -109.3(7) . .
O3 Cu1 O1 Cu2 -146.6(7) 5_565 .
N4 Cu1 O1 Cu2 108.7(4) . .
N1 Cu1 O1 Cu2 7.7(4) . .
O2 Cu1 O1 Cu3 136.4(7) . .
O3 Cu1 O1 Cu3 99.0(7) 5_565 .
N4 Cu1 O1 Cu3 -5.7(4) . .
N1 Cu1 O1 Cu3 -106.6(4) . .
N2 Cu2 O1 Cu1 13.7(4) 6 6
N2 Cu2 O1 Cu1 -123.9(4) . 6
O11 Cu2 O1 Cu1 136.9(5) . 6
O11 Cu2 O1 Cu1 112.9(5) 6 6
Cu3 Cu2 O1 Cu1 124.9(3) . 6
N2 Cu2 O1 Cu1 123.9(4) 6 .
N2 Cu2 O1 Cu1 -13.7(4) . .
O11 Cu2 O1 Cu1 -112.9(5) . .
O11 Cu2 O1 Cu1 -136.9(5) 6 .
Cu3 Cu2 O1 Cu1 -124.9(3) . .
N2 Cu2 O1 Cu3 -111.2(2) 6 .
N2 Cu2 O1 Cu3 111.2(2) . .
O11 Cu2 O1 Cu3 12.0(3) . .
O11 Cu2 O1 Cu3 -12.0(3) 6 .
N5 Cu3 O1 Cu1 122.0(4) . 6
N5 Cu3 O1 Cu1 -11.9(4) 6 6
O11 Cu3 O1 Cu1 -137.0(5) . 6
O11 Cu3 O1 Cu1 -112.8(5) 6 6
Cu2 Cu3 O1 Cu1 -124.9(3) . 6
N5 Cu3 O1 Cu1 11.9(4) . .
N5 Cu3 O1 Cu1 -122.0(4) 6 .
O11 Cu3 O1 Cu1 112.8(5) . .
O11 Cu3 O1 Cu1 137.0(5) 6 .
Cu2 Cu3 O1 Cu1 124.9(3) . .
N5 Cu3 O1 Cu2 -113.1(2) . .
N5 Cu3 O1 Cu2 113.1(2) 6 .
O11 Cu3 O1 Cu2 -12.1(3) . .
O11 Cu3 O1 Cu2 12.1(3) 6 .
O4 Mo1 O2 O3 121.5(6) 6 5_565
O4 Mo1 O2 O3 -121.5(6) . 5_565
O4 Mo1 O2 Cu1 -147.2(13) 6 .
O4 Mo1 O2 Cu1 -30.3(16) . .
O3 Mo1 O2 Cu1 91.3(14) . .
O4 Mo1 O2 Cu1 30.3(16) 6 6
O4 Mo1 O2 Cu1 147.2(13) . 6
O3 Mo1 O2 Cu1 -91.3(14) . 6
O6 Cu1 O2 O3 95.8(9) . 5_565
O1 Cu1 O2 O3 -85.9(9) . 5_565
N4 Cu1 O2 O3 0.2(13) . 5_565
N1 Cu1 O2 O3 -175.4(8) . 5_565
O6 Cu1 O2 Mo1 -13.7(14) . .
O1 Cu1 O2 Mo1 164.7(15) . .
O3 Cu1 O2 Mo1 -109.5(18) 5_565 .
N4 Cu1 O2 Mo1 -109.3(13) . .
N1 Cu1 O2 Mo1 75.1(15) . .
O6 Cu1 O2 Cu1 168.2(7) . 6
O1 Cu1 O2 Cu1 -13.5(6) . 6
O3 Cu1 O2 Cu1 72.4(9) 5_565 6
N4 Cu1 O2 Cu1 72.6(10) . 6
N1 Cu1 O2 Cu1 -103.0(6) . 6
O4 Mo1 O3 Cu1 138.1(13) 6 2_565
O4 Mo1 O3 Cu1 19.7(17) . 2_565
O2 Mo1 O3 Cu1 -101.1(14) . 2_565
O4 Mo1 O3 Cu1 -19.7(17) 6 5_565
O4 Mo1 O3 Cu1 -138.1(13) . 5_565
O2 Mo1 O3 Cu1 101.1(14) . 5_565
O6 Mo2 O6 Cu1 59.6(16) 2_565 .
O7 Mo2 O6 Cu1 -59.8(19) . .
O7 Mo2 O6 Cu1 177.1(16) 2_565 .
O2 Cu1 O6 Mo2 -88.3(18) . .
O3 Cu1 O6 Mo2 -51.3(18) 5_565 .
N4 Cu1 O6 Mo2 53.8(17) . .
N1 Cu1 O6 Mo2 154.6(17) . .
O12 Mo4 O11 Cu3 132.2(9) . .
O12 Mo4 O11 Cu3 9.4(11) 2_665 .
O11 Mo4 O11 Cu3 -109.0(10) 2_665 .
O11 Mo4 O11 Cu3 -109.0(10) 6 .
O11 Mo4 O11 Cu3 -109.0(10) 5_665 .
O12 Mo4 O11 Cu2 -9.0(11) . .
O12 Mo4 O11 Cu2 -131.8(9) 2_665 .
O11 Mo4 O11 Cu2 109.8(10) 2_665 .
O11 Mo4 O11 Cu2 109.8(10) 6 .
O11 Mo4 O11 Cu2 109.8(10) 5_665 .
O8 Cu3 O11 Mo4 40.2(9) . .
O1 Cu3 O11 Mo4 -140.8(9) . .
N5 Cu3 O11 Mo4 -48.9(9) . .
N5 Cu3 O11 Mo4 129.2(8) 6 .
O11 Cu3 O11 Mo4 130.2(8) 6 .
Cu2 Cu3 O11 Mo4 -152.0(12) . .
O8 Cu3 O11 Cu2 -167.8(3) . .
O1 Cu3 O11 Cu2 11.3(3) . .
N5 Cu3 O11 Cu2 103.1(4) . .
N5 Cu3 O11 Cu2 -78.7(6) 6 .
O11 Cu3 O11 Cu2 -77.7(4) 6 .
O8 Cu3 O11 Mo4 -64.1(3) . 5_665
O1 Cu3 O11 Mo4 114.9(3) . 5_665
N5 Cu3 O11 Mo4 -153.2(4) . 5_665
N5 Cu3 O11 Mo4 24.9(6) 6 5_665
O11 Cu3 O11 Mo4 25.9(4) 6 5_665
O9 Cu2 O11 Mo4 -40.2(9) 5_665 .
O1 Cu2 O11 Mo4 140.5(9) . .
N2 Cu2 O11 Mo4 -129.5(8) 6 .
N2 Cu2 O11 Mo4 48.5(9) . .
O11 Cu2 O11 Mo4 -130.6(8) 6 .
Cu3 Cu2 O11 Mo4 151.8(12) . .
O9 Cu2 O11 Cu3 168.0(3) 5_665 .
O1 Cu2 O11 Cu3 -11.3(3) . .
N2 Cu2 O11 Cu3 78.7(6) 6 .
N2 Cu2 O11 Cu3 -103.4(4) . .
O11 Cu2 O11 Cu3 77.6(4) 6 .
O9 Cu2 O11 Mo4 64.7(3) 5_665 5_665
O1 Cu2 O11 Mo4 -114.5(3) . 5_665
N2 Cu2 O11 Mo4 -24.5(6) 6 5_665
N2 Cu2 O11 Mo4 153.4(4) . 5_665
O11 Cu2 O11 Mo4 -25.6(4) 6 5_665
O6 Cu1 N1 C1 -8.7(11) . .
O1 Cu1 N1 C1 176.1(10) . .
O2 Cu1 N1 C1 -99.0(11) . .
O3 Cu1 N1 C1 -105.3(15) 5_565 .
N4 Cu1 N1 C1 83.7(10) . .
O6 Cu1 N1 N2 -179.9(7) . .
O1 Cu1 N1 N2 4.9(7) . .
O2 Cu1 N1 N2 89.8(8) . .
O3 Cu1 N1 N2 83.4(13) 5_565 .
N4 Cu1 N1 N2 -87.5(7) . .
Cu1 Cu1 N1 N2 40.7(7) 6 .
C1 N1 N2 C2 -1.5(11) . .
Cu1 N1 N2 C2 172.0(6) . .
C1 N1 N2 Cu2 170.6(7) . .
Cu1 N1 N2 Cu2 -15.8(9) . .
O9 Cu2 N2 C2 4.4(10) 5_665 .
O1 Cu2 N2 C2 -172.4(9) . .
N2 Cu2 N2 C2 90.2(11) 6 .
O11 Cu2 N2 C2 -87.2(10) . .
O11 Cu2 N2 C2 -86.7(10) 6 .
Cu3 Cu2 N2 C2 -132.5(9) . .
O9 Cu2 N2 N1 -165.1(7) 5_665 .
O1 Cu2 N2 N1 18.0(7) . .
N2 Cu2 N2 N1 -79.3(10) 6 .
O11 Cu2 N2 N1 103.3(7) . .
O11 Cu2 N2 N1 103.7(7) 6 .
Cu3 Cu2 N2 N1 58.0(7) . .
O6 Cu1 N4 C10 10.4(12) . .
O1 Cu1 N4 C10 -171.1(11) . .
O2 Cu1 N4 C10 105.3(13) . .
O3 Cu1 N4 C10 105.5(12) 5_565 .
N1 Cu1 N4 C10 -78.6(12) . .
Cu1 Cu1 N4 C10 152.3(11) 6 .
O6 Cu1 N4 N5 174.9(7) . .
O1 Cu1 N4 N5 -6.6(7) . .
O2 Cu1 N4 N5 -90.1(10) . .
O3 Cu1 N4 N5 -90.0(8) 5_565 .
N1 Cu1 N4 N5 85.9(7) . .
Cu1 Cu1 N4 N5 -43.2(8) 6 .
C10 N4 N5 C11 0.0(11) . .
Cu1 N4 N5 C11 -168.7(7) . .
C10 N4 N5 Cu3 -174.7(8) . .
Cu1 N4 N5 Cu3 16.6(9) . .
O8 Cu3 N5 C11 -6.2(10) . .
O1 Cu3 N5 C11 169.7(10) . .
N5 Cu3 N5 C11 -94.0(11) 6 .
O11 Cu3 N5 C11 83.9(10) . .
O11 Cu3 N5 C11 83.5(10) 6 .
Cu2 Cu3 N5 C11 130.2(9) . .
O8 Cu3 N5 N4 166.8(7) . .
O1 Cu3 N5 N4 -17.3(7) . .
N5 Cu3 N5 N4 79.0(9) 6 .
O11 Cu3 N5 N4 -103.1(7) . .
O11 Cu3 N5 N4 -103.5(8) 6 .
N2 N1 C1 N3 1.9(11) . .
Cu1 N1 C1 N3 -169.9(7) . .
C2 N3 C1 N1 -1.5(11) . .
C3 N3 C1 N1 179.6(9) . .
N1 N2 C2 N3 0.6(11) . .
Cu2 N2 C2 N3 -169.8(7) . .
C1 N3 C2 N2 0.4(11) . .
C3 N3 C2 N2 179.4(9) . .
C2 N3 C3 C9 125.0(11) . .
C1 N3 C3 C9 -56.2(12) . .
C2 N3 C3 C8 4.9(13) . .
C1 N3 C3 C8 -176.4(9) . .
C2 N3 C3 C4 -116.5(10) . .
C1 N3 C3 C4 62.2(12) . .
N3 C3 C4 C5 -178.1(8) . .
C9 C3 C4 C5 -61.0(11) . .
C8 C3 C4 C5 60.5(11) . .
C3 C4 C5 C4 59.7(13) . 6_556
C3 C4 C5 C6 -58.8(11) . .
C4 C5 C6 C7 59.3(8) . .
C4 C5 C6 C7 -59.3(8) 6_556 .
C5 C6 C7 C8 -60.9(8) . .
C5 C6 C7 C8 60.9(8) . 6_556
C6 C7 C8 C3 60.9(12) . .
C8 C7 C8 C3 -61.3(13) 6_556 .
N3 C3 C8 C7 179.7(8) . .
C9 C3 C8 C7 61.1(10) . .
C4 C3 C8 C7 -60.1(11) . .
N3 C3 C9 C3 178.8(7) . 6_556
C8 C3 C9 C3 -60.8(12) . 6_556
C4 C3 C9 C3 61.0(13) . 6_556
N5 N4 C10 N6 0.1(12) . .
Cu1 N4 C10 N6 165.8(8) . .
C11 N6 C10 N4 -0.1(13) . .
C12 N6 C10 N4 179.1(9) . .
N4 N5 C11 N6 -0.1(11) . .
Cu3 N5 C11 N6 173.5(7) . .
C10 N6 C11 N5 0.1(12) . .
C12 N6 C11 N5 -179.1(9) . .
C11 N6 C12 C18 -126.9(11) . .
C10 N6 C12 C18 54.0(13) . .
C11 N6 C12 C13 114.5(11) . .
C10 N6 C12 C13 -64.5(13) . .
C11 N6 C12 C17 -5.9(14) . .
C10 N6 C12 C17 175.1(10) . .
N6 C12 C13 C14 179.0(10) . .
C18 C12 C13 C14 61.2(12) . .
C17 C12 C13 C14 -60.5(12) . .
C12 C13 C14 C13 -61.5(15) . 6_556
C12 C13 C14 C15 59.4(13) . .
C13 C14 C15 C16 60.0(9) 6_556 .
C13 C14 C15 C16 -60.0(9) . .
C14 C15 C16 C17 -61.5(8) . 6_556
C14 C15 C16 C17 61.5(8) . .
N6 C12 C17 C16 -177.9(9) . .
C18 C12 C17 C16 -58.6(11) . .
C13 C12 C17 C16 62.2(11) . .
C17 C16 C17 C12 58.4(14) 6_556 .
C15 C16 C17 C12 -62.4(12) . .
N6 C12 C18 C12 -179.1(6) . 6_556
C13 C12 C18 C12 -60.7(13) . 6_556
C17 C12 C18 C12 60.5(13) . 6_556
